data_7114222
loop_
_publ_author_name
'Cave, Dale'
'Gascon, Jos\'e-Miguel'
'Bond, Andrew D.'
'Teat, Simon J.'
'Wood, Paul T.'

_publ_section_title
;
 Layered metal organosulfides: hydrothermal synthesis, structure and
 magnetic behaviour of the spin-canted magnet Co(1,2-(O2C)(S)C6H4)
;
_journal_issue 10
_journal_name_full 'Chemical Communications'
_journal_page_first 1050
_journal_paper_doi 10.1039/b111339a
_journal_year 2002
_chemical_formula_moiety 'C7 H4 O2 S2 2-, Co 2+'
_chemical_formula_sum 'C7 H4 Co O2 S'
_chemical_formula_weight 211.09
_chemical_name_systematic
;
?
;
_space_group_IT_number 15
_symmetry_cell_setting monoclinic
_symmetry_space_group_name_Hall '-C 2yc'
_symmetry_space_group_name_H-M 'C 1 2/c 1'
_atom_sites_solution_hydrogens geom
_atom_sites_solution_primary direct
_atom_sites_solution_secondary difmap
_audit_creation_method SHELXL-97
_cell_angle_alpha 90.00
_cell_angle_beta 103.895(2)
_cell_angle_gamma 90.00
_cell_formula_units_Z 8
_cell_length_a 27.890(2)
_cell_length_b 7.6926(6)
_cell_length_c 6.7497(5)
_cell_measurement_reflns_used 3723
_cell_measurement_temperature 150(2)
_cell_measurement_theta_max 28.97
_cell_measurement_theta_min 2.67
_cell_volume 1405.75(18)
_computing_cell_refinement 'Bruker SAINT'
_computing_data_collection 'Bruker SMART'
_computing_data_reduction 'Bruker SAINT'
_computing_molecular_graphics 'XP (Sheldrick, 1996)'
_computing_publication_material 'SHELXL-97 (Sheldrick, 1997)'
_computing_structure_refinement 'SHELXL-97 (Sheldrick, 1997)'
_computing_structure_solution 'SHELXS-97 (Sheldrick, 1990)'
_diffrn_ambient_temperature 150(2)
_diffrn_detector_area_resol_mean 8.192
_diffrn_measured_fraction_theta_full 0.910
_diffrn_measured_fraction_theta_max 0.910
_diffrn_measurement_device_type 'Bruker SMART CCD'
_diffrn_measurement_method 'Thin slice \w-scans'
_diffrn_radiation_monochromator 'Silicon 111'
_diffrn_radiation_source 'Daresbury SRS, Station 9.8'
_diffrn_radiation_type synchrotron
_diffrn_radiation_wavelength 0.6904
_diffrn_reflns_av_R_equivalents 0.0217
_diffrn_reflns_av_sigmaI/netI 0.0333
_diffrn_reflns_limit_h_max 38
_diffrn_reflns_limit_h_min -28
_diffrn_reflns_limit_k_max 10
_diffrn_reflns_limit_k_min -10
_diffrn_reflns_limit_l_max 9
_diffrn_reflns_limit_l_min -9
_diffrn_reflns_number 4566
_diffrn_reflns_theta_full 28.98
_diffrn_reflns_theta_max 28.98
_diffrn_reflns_theta_min 2.67
_diffrn_standards_number 0
_exptl_absorpt_coefficient_mu 2.669
_exptl_absorpt_correction_T_max 0.9738
_exptl_absorpt_correction_T_min 0.7401
_exptl_absorpt_correction_type multi-scan
_exptl_absorpt_process_details
;
Correction applied by SADABS - note that the transmission factors are
not real since they include corrections for beam decay and possibly
crystal decay (the two cannot be distinguished).

The numbers listed in the CIF are those calculated by SHELXL.
;
_exptl_crystal_colour green
_exptl_crystal_density_diffrn 1.995
_exptl_crystal_density_method 'not measured'
_exptl_crystal_description plate
_exptl_crystal_F_000 840
_exptl_crystal_size_max 0.12
_exptl_crystal_size_mid 0.10
_exptl_crystal_size_min 0.01
_refine_diff_density_max 1.370
_refine_diff_density_min -0.730
_refine_diff_density_rms 0.264
_refine_ls_extinction_method none
_refine_ls_goodness_of_fit_ref 1.037
_refine_ls_hydrogen_treatment mixed
_refine_ls_matrix_type full
_refine_ls_number_parameters 100
_refine_ls_number_reflns 1865
_refine_ls_number_restraints 0
_refine_ls_restrained_S_all 1.037
_refine_ls_R_factor_all 0.0422
_refine_ls_R_factor_gt 0.0385
_refine_ls_shift/su_max 0.000
_refine_ls_shift/su_mean 0.000
_refine_ls_structure_factor_coef Fsqd
_refine_ls_weighting_details 'calc w=1/[\s^2^(Fo^2^)+(0.0597P)^2^+0.0000P] where P=(Fo^2^+2Fc^2^)/3'
_refine_ls_weighting_scheme calc
_refine_ls_wR_factor_gt 0.0966
_refine_ls_wR_factor_ref 0.0974
_reflns_number_gt 1505
_reflns_number_total 1865
_reflns_threshold_expression >2sigma(I)
_cod_data_source_file b111339a.txt
_cod_data_source_block cam127
_cod_depositor_comments
;
The following automatic conversions were performed:
'_atom_site_symetry_multiplicity' tag replaced with
'_atom_site_symmetry_multiplicity'.

Automatic conversion script
Id: cif_correct_tags 1440 2010-10-19 06:21:57Z saulius 
;
_cod_original_cell_volume 1405.77(19)
_cod_original_sg_symbol_H-M C2/c
_cod_database_code 7114222

loop_
_symmetry_equiv_pos_as_xyz
'x, y, z'
'-x, y, -z+1/2'
'x+1/2, y+1/2, z'
'-x+1/2, y+1/2, -z+1/2'
'-x, -y, -z'
'x, -y, z-1/2'
'-x+1/2, -y+1/2, -z'
'x+1/2, -y+1/2, z-1/2'

loop_
_atom_site_label
_atom_site_type_symbol
_atom_site_fract_x
_atom_site_fract_y
_atom_site_fract_z
_atom_site_U_iso_or_equiv
_atom_site_adp_type
_atom_site_occupancy
_atom_site_symmetry_multiplicity
_atom_site_calc_flag
_atom_site_refinement_flags
Co1 Co 0.222277(13) 0.94125(5) -0.00883(5) 0.01089(13) Uani 1 1 d .
S1 S 0.16904(2) 1.06744(9) 0.17305(10) 0.01221(16) Uani 1 1 d .
O1 O 0.22908(7) 0.7252(2) 0.1580(3) 0.0124(4) Uani 1 1 d .
O2 O 0.21298(7) 0.5579(3) 0.4034(3) 0.0148(4) Uani 1 1 d .
C1 C 0.14628(10) 0.7142(4) 0.2041(4) 0.0131(5) Uani 1 1 d .
C2 C 0.12934(10) 0.8847(4) 0.1572(4) 0.0136(5) Uani 1 1 d .
C3 C 0.07869(11) 0.9139(4) 0.0997(5) 0.0210(6) Uani 1 1 d .
H3A H 0.0667 1.0284 0.0659 0.025 Uiso 1 1 calc R
C4 C 0.04533(12) 0.7785(5) 0.0910(5) 0.0274(7) Uani 1 1 d .
H4A H 0.0108 0.8006 0.0500 0.033 Uiso 1 1 calc R
C5 C 0.06224(12) 0.6110(5) 0.1419(5) 0.0256(7) Uani 1 1 d .
H5A H 0.0394 0.5186 0.1376 0.031 Uiso 1 1 calc R
C6 C 0.11254(11) 0.5792(4) 0.1989(4) 0.0193(6) Uani 1 1 d .
H6A H 0.1242 0.4646 0.2348 0.023 Uiso 1 1 calc R
C7 C 0.19961(10) 0.6642(3) 0.2601(4) 0.0120(5) Uani 1 1 d .

loop_
_atom_site_aniso_label
_atom_site_aniso_U_11
_atom_site_aniso_U_22
_atom_site_aniso_U_33
_atom_site_aniso_U_23
_atom_site_aniso_U_13
_atom_site_aniso_U_12
Co1 0.0134(2) 0.00845(19) 0.01116(19) 0.00063(13) 0.00354(14) -0.00019(13)
S1 0.0150(3) 0.0102(3) 0.0118(3) 0.0002(2) 0.0041(2) 0.0017(2)
O1 0.0151(9) 0.0091(9) 0.0144(9) 0.0014(7) 0.0067(7) 0.0012(7)
O2 0.0175(10) 0.0118(10) 0.0164(9) 0.0037(8) 0.0068(8) 0.0011(7)
C1 0.0131(12) 0.0151(14) 0.0118(11) -0.0012(10) 0.0043(10) -0.0007(10)
C2 0.0146(13) 0.0154(13) 0.0115(12) 0.0003(10) 0.0042(10) 0.0008(10)
C3 0.0162(15) 0.0212(16) 0.0245(15) 0.0026(12) 0.0029(12) 0.0046(11)
C4 0.0134(14) 0.0340(19) 0.0334(17) 0.0012(15) 0.0030(13) -0.0005(13)
C5 0.0164(15) 0.0292(18) 0.0301(17) 0.0015(14) 0.0034(13) -0.0074(13)
C6 0.0198(15) 0.0185(15) 0.0196(14) 0.0017(11) 0.0047(12) -0.0032(11)
C7 0.0149(13) 0.0081(12) 0.0129(12) -0.0029(10) 0.0030(10) -0.0006(9)

loop_
_atom_type_symbol
_atom_type_description
_atom_type_scat_dispersion_real
_atom_type_scat_dispersion_imag
_atom_type_scat_source
C C 0.0033 0.0016 'International Tables Vol C Tables 4.2.6.8 and 6.1.1.4'
H H 0.0000 0.0000 'International Tables Vol C Tables 4.2.6.8 and 6.1.1.4'
O O 0.0106 0.0060 'International Tables Vol C Tables 4.2.6.8 and 6.1.1.4'
S S 0.1246 0.1234 'International Tables Vol C Tables 4.2.6.8 and 6.1.1.4'
Co Co 0.3494 0.9721 'International Tables Vol C Tables 4.2.6.8 and 6.1.1.4'

loop_
_geom_angle_atom_site_label_1
_geom_angle_atom_site_label_2
_geom_angle_atom_site_label_3
_geom_angle
_geom_angle_site_symmetry_1
_geom_angle_site_symmetry_3
O2 Co1 O1 102.66(8) 4 .
O2 Co1 O1 79.93(7) 4 7_565
O1 Co1 O1 78.10(8) . 7_565
O2 Co1 S1 132.41(6) 4 6_575
O1 Co1 S1 117.15(6) . 6_575
O1 Co1 S1 83.69(5) 7_565 6_575
O2 Co1 S1 105.06(6) 4 .
O1 Co1 S1 92.05(6) . .
O1 Co1 S1 169.82(5) 7_565 .
S1 Co1 S1 98.77(3) 6_575 .
C2 S1 Co1 106.66(9) . 6_576
C2 S1 Co1 95.99(9) . .
Co1 S1 Co1 97.38(3) 6_576 .
C7 O1 Co1 128.57(17) . .
C7 O1 Co1 124.11(17) . 7_565
Co1 O1 Co1 101.90(8) . 7_565
C7 O2 Co1 130.33(18) . 4_545
C6 C1 C2 120.1(3) . .
C6 C1 C7 116.0(3) . .
C2 C1 C7 123.9(2) . .
C3 C2 C1 118.6(3) . .
C3 C2 S1 117.8(2) . .
C1 C2 S1 123.7(2) . .
C4 C3 C2 121.1(3) . .
C4 C3 H3A 119.5 . .
C2 C3 H3A 119.5 . .
C5 C4 C3 120.1(3) . .
C5 C4 H4A 119.9 . .
C3 C4 H4A 119.9 . .
C6 C5 C4 119.7(3) . .
C6 C5 H5A 120.2 . .
C4 C5 H5A 120.2 . .
C5 C6 C1 120.5(3) . .
C5 C6 H6A 119.8 . .
C1 C6 H6A 119.8 . .
O2 C7 O1 122.9(2) . .
O2 C7 C1 117.2(2) . .
O1 C7 C1 119.8(2) . .

loop_
_geom_bond_atom_site_label_1
_geom_bond_atom_site_label_2
_geom_bond_distance
_geom_bond_site_symmetry_2
Co1 O2 1.989(2) 4
Co1 O1 1.9906(19) .
Co1 O1 2.2693(19) 7_565
Co1 S1 2.2996(7) 6_575
Co1 S1 2.3515(7) .
S1 C2 1.777(3) .
S1 Co1 2.2996(7) 6_576
O1 C7 1.282(3) .
O1 Co1 2.2693(19) 7_565
O2 C7 1.253(3) .
O2 Co1 1.989(2) 4_545
C1 C6 1.397(4) .
C1 C2 1.404(4) .
C1 C7 1.494(4) .
C2 C3 1.390(4) .
C3 C4 1.389(5) .
C3 H3A 0.9500 .
C4 C5 1.387(5) .
C4 H4A 0.9500 .
C5 C6 1.385(4) .
C5 H5A 0.9500 .
C6 H6A 0.9500 .

loop_
_geom_torsion_atom_site_label_1
_geom_torsion_atom_site_label_2
_geom_torsion_atom_site_label_3
_geom_torsion_atom_site_label_4
_geom_torsion
_geom_torsion_site_symmetry_1
_geom_torsion_site_symmetry_4
O2 Co1 S1 C2 -152.34(11) 4 .
O1 Co1 S1 C2 -48.64(11) . .
O1 Co1 S1 C2 -34.1(3) 7_565 .
S1 Co1 S1 C2 69.23(9) 6_575 .
O2 Co1 S1 Co1 -44.62(7) 4 6_576
O1 Co1 S1 Co1 59.07(6) . 6_576
O1 Co1 S1 Co1 73.7(3) 7_565 6_576
S1 Co1 S1 Co1 176.94(3) 6_575 6_576
O2 Co1 O1 C7 129.0(2) 4 .
O1 Co1 O1 C7 -154.3(3) 7_565 .
S1 Co1 O1 C7 -77.8(2) 6_575 .
S1 Co1 O1 C7 23.1(2) . .
O2 Co1 O1 Co1 -76.68(9) 4 7_565
O1 Co1 O1 Co1 0.0 7_565 7_565
S1 Co1 O1 Co1 76.45(8) 6_575 7_565
S1 Co1 O1 Co1 177.39(6) . 7_565
C6 C1 C2 C3 -2.0(4) . .
C7 C1 C2 C3 177.6(3) . .
C6 C1 C2 S1 176.3(2) . .
C7 C1 C2 S1 -4.1(4) . .
Co1 S1 C2 C3 127.5(2) 6_576 .
Co1 S1 C2 C3 -132.9(2) . .
Co1 S1 C2 C1 -50.8(2) 6_576 .
Co1 S1 C2 C1 48.7(2) . .
C1 C2 C3 C4 0.8(4) . .
S1 C2 C3 C4 -177.7(3) . .
C2 C3 C4 C5 0.7(5) . .
C3 C4 C5 C6 -0.8(5) . .
C4 C5 C6 C1 -0.5(5) . .
C2 C1 C6 C5 1.9(4) . .
C7 C1 C6 C5 -177.7(3) . .
Co1 O2 C7 O1 -3.9(4) 4_545 .
Co1 O2 C7 C1 173.69(17) 4_545 .
Co1 O1 C7 O2 -159.0(2) . .
Co1 O1 C7 O2 51.8(3) 7_565 .
Co1 O1 C7 C1 23.5(3) . .
Co1 O1 C7 C1 -125.7(2) 7_565 .
C6 C1 C7 O2 -42.2(3) . .
C2 C1 C7 O2 138.2(3) . .
C6 C1 C7 O1 135.5(3) . .
C2 C1 C7 O1 -44.1(4) . .
